data_9012769
loop_
_publ_author_name
'Amisano Canesi, A.'
'Chiari, G.'

_publ_section_title
;
 Refinement of very-high-pressure wagnerite, Mg2(PO4)F
;
_journal_name_full 'European Crystallographic Meeting'
_journal_page_first 189
_journal_page_last 189
_journal_volume 14
_journal_year 1992
_chemical_formula_sum 'F Mg2 O4 P'
_chemical_name_mineral Wagnerite
_space_group_IT_number 14
_symmetry_space_group_name_Hall '-P 2ybc'
_symmetry_space_group_name_H-M 'P 1 21/c 1'
_cell_angle_alpha 90
_cell_angle_beta 108.22
_cell_angle_gamma 90
_cell_length_a 9.650
_cell_length_b 12.731
_cell_length_c 11.961
_cell_formula_units_Z 16
_cell_volume 1395.784
_database_code_amcsd 0012516
_exptl_crystal_density_diffrn 3.095
_cod_original_formula_sum 'Mg2 P O4 F'
_cod_database_code 9012769

loop_
_space_group_symop_operation_xyz
x,y,z
x,1/2-y,1/2+z
-x,1/2+y,1/2-z
-x,-y,-z

loop_
_atom_site_aniso_label
_atom_site_aniso_U_11
_atom_site_aniso_U_22
_atom_site_aniso_U_33
_atom_site_aniso_U_12
_atom_site_aniso_U_13
_atom_site_aniso_U_23
Mg1 0.00510 0.00690 0.00670 0.00090 0.00000 0.00010
Mg2 0.00780 0.00700 0.00640 -0.00100 0.00280 0.00010
Mg3 0.00520 0.00750 0.00700 -0.00030 0.00130 -0.00030
Mg4 0.00520 0.00730 0.00650 0.00040 0.00160 -0.00010
Mg5 0.00540 0.00900 0.00530 -0.00210 0.00130 -0.00110
Mg6 0.00500 0.00640 0.00520 -0.00180 0.00170 0.00130
Mg7 0.00630 0.00850 0.00790 0.00010 0.00190 -0.00020
Mg8 0.00630 0.01720 0.00730 -0.00070 0.00230 0.00030
P1 0.00420 0.00280 0.00340 -0.00070 0.00070 -0.00030
P2 0.00370 0.00600 0.00410 0.00150 0.00150 -0.00060
P3 0.00400 0.00580 0.00470 0.00090 0.00150 -0.00010
P4 0.00310 0.00510 0.00440 -0.00140 0.00070 0.00060
O1 0.01100 0.01200 0.00800 -0.00100 0.00300 -0.00100
O2 0.01100 0.00900 0.01000 -0.00100 0.00400 0.00100
O3 0.00600 0.00700 0.00500 -0.00400 0.00300 -0.00100
O4 0.00600 0.00500 0.00600 0.00200 0.00300 0.00000
O5 0.00800 0.01600 0.00600 -0.00100 0.00200 0.00100
O6 0.00700 0.01000 0.00600 -0.00300 0.00100 0.00200
O7 0.00400 0.00600 0.00700 -0.00040 0.00100 0.00300
O8 0.00300 0.00500 0.00300 0.00200 -0.00200 0.00100
O9 0.00700 0.00300 0.00500 -0.00100 0.00100 -0.00100
O10 0.00400 0.00700 0.00600 -0.00200 0.00200 0.00100
O11 0.00700 0.01100 0.00900 0.00300 0.00200 0.00000
O12 0.00600 0.00800 0.00900 -0.00200 0.00200 0.00200
O13 0.00800 0.00400 0.00900 0.00200 0.00500 0.00000
O14 0.00700 0.00600 0.00700 -0.00400 0.00300 -0.00400
O15 0.00900 0.01200 0.00700 -0.00100 0.00300 0.00100
O16 0.00700 0.00900 0.00700 0.00200 0.00200 0.00300
F1 0.01400 0.01700 0.00900 -0.00400 0.00100 -0.00200
F2 0.01400 0.01500 0.01500 0.00100 0.00000 0.00400
F3 0.01300 0.01200 0.01500 -0.00100 0.00000 -0.00100
F4 0.01600 0.02100 0.01100 0.00500 0.00500 0.00000

loop_
_atom_site_label
_atom_site_fract_x
_atom_site_fract_y
_atom_site_fract_z
Mg1 0.55140 0.07100 0.91370
Mg2 0.46650 0.06940 0.59980
Mg3 0.04520 0.18160 0.92000
Mg4 0.96590 0.17730 0.60780
Mg5 0.19110 0.01900 0.19020
Mg6 0.78870 0.00280 0.30680
Mg7 0.30590 0.23130 0.31360
Mg8 0.70710 0.24650 0.19410
P1 0.11560 0.07840 0.42560
P2 0.87970 0.07330 0.07600
P3 0.38220 0.17730 0.07490
P4 0.62080 0.17980 0.42340
O1 0.17480 0.11190 0.32600
O2 0.79720 0.09350 0.16370
O3 0.31500 0.14320 0.17110
O4 0.69250 0.15120 0.32940
O5 0.24270 0.04900 0.53480
O6 0.76840 0.05550 0.95100
O7 0.26170 0.20510 0.95970
O8 0.73970 0.20580 0.53980
O9 0.98380 0.01610 0.62110
O10 0.02490 0.02500 0.88360
O11 0.48610 0.22930 0.61770
O12 0.51730 0.22430 0.88110
O13 0.47060 0.08250 0.04970
O14 0.52040 0.08750 0.43960
O15 0.02560 0.16410 0.45690
O16 0.98400 0.16100 0.06920
F1 0.41980 0.04500 0.75450
F2 0.67470 0.08370 0.71360
F3 0.17550 0.16120 0.71480
F4 0.91720 0.20810 0.75940

loop_
_cod_related_entry_id
_cod_related_entry_database
_cod_related_entry_code
1 AMCSD 0012516
